data_4342592
loop_
_publ_author_name
'Feltham, Humphrey L. C.'
'Johnson, Chloe'
'Elliott, Anastasia B. S.'
'Gordon, Keith C.'
'Albrecht, Martin'
'Brooker, Sally'

_publ_section_title
;
 &quot;Tail&quot; Tuning of Iron(II) Spin Crossover Temperature by 100 K.
;
_journal_issue 6
_journal_name_full 'Inorganic chemistry'
_journal_page_first 2902
_journal_page_last 2909
_journal_paper_doi 10.1021/ic503040f
_journal_volume 54
_journal_year 2015
_chemical_formula_sum 'C58 H80 Fe N14 O2 S2'
_chemical_formula_weight 1125.33
_chemical_name_systematic
; 
 ? 
;
_space_group_IT_number 2
_symmetry_cell_setting triclinic
_symmetry_space_group_name_Hall '-P 1'
_symmetry_space_group_name_H-M 'P -1'
_atom_sites_solution_hydrogens geom
_atom_sites_solution_primary direct
_atom_sites_solution_secondary difmap
_audit_creation_method SHELXL-97
_cell_angle_alpha 78.447(4)
_cell_angle_beta 79.835(3)
_cell_angle_gamma 80.862(3)
_cell_formula_units_Z 1
_cell_length_a 7.6748(3)
_cell_length_b 10.3897(5)
_cell_length_c 19.8639(9)
_cell_measurement_reflns_used 13043
_cell_measurement_temperature 250
_cell_measurement_theta_max 76.64
_cell_measurement_theta_min 4.38
_cell_volume 1514.91(12)
_computing_structure_refinement 'SHELXL-97 (Sheldrick, 1997)'
_computing_structure_solution 'SHELXS-97 (Sheldrick, 1990)'
_diffrn_ambient_temperature 250
_diffrn_measured_fraction_theta_full 0.967
_diffrn_measured_fraction_theta_max 0.967
_diffrn_measurement_device_type 'Oxford Diffraction SuperNova'
_diffrn_radiation_monochromator graphite
_diffrn_radiation_source 'fine-focus sealed tube'
_diffrn_radiation_type CuK\a
_diffrn_radiation_wavelength 1.54180
_diffrn_reflns_av_R_equivalents 0.1068
_diffrn_reflns_av_sigmaI/netI 0.1049
_diffrn_reflns_limit_h_max 7
_diffrn_reflns_limit_h_min -9
_diffrn_reflns_limit_k_max 11
_diffrn_reflns_limit_k_min -12
_diffrn_reflns_limit_l_max 24
_diffrn_reflns_limit_l_min -24
_diffrn_reflns_number 13043
_diffrn_reflns_theta_full 76.64
_diffrn_reflns_theta_max 76.64
_diffrn_reflns_theta_min 4.38
_exptl_absorpt_coefficient_mu 3.052
_exptl_absorpt_correction_T_max 0.8624
_exptl_absorpt_correction_T_min 0.5947
_exptl_absorpt_correction_type multi-scan
_exptl_absorpt_process_details 'SCALE3 abspack'
_exptl_crystal_colour red
_exptl_crystal_density_diffrn 1.234
_exptl_crystal_density_method 'not measured'
_exptl_crystal_description block
_exptl_crystal_F_000 600
_exptl_crystal_size_max 0.19
_exptl_crystal_size_mid 0.12
_exptl_crystal_size_min 0.05
_refine_diff_density_max 1.004
_refine_diff_density_min -0.989
_refine_diff_density_rms 0.110
_refine_ls_extinction_method none
_refine_ls_goodness_of_fit_ref 1.020
_refine_ls_hydrogen_treatment constr
_refine_ls_matrix_type full
_refine_ls_number_parameters 342
_refine_ls_number_reflns 6166
_refine_ls_number_restraints 0
_refine_ls_restrained_S_all 1.020
_refine_ls_R_factor_all 0.1102
_refine_ls_R_factor_gt 0.0892
_refine_ls_shift/su_max 0.000
_refine_ls_shift/su_mean 0.000
_refine_ls_structure_factor_coef Fsqd
_refine_ls_weighting_details 'calc w=1/[\s^2^(Fo^2^)+(0.1616P)^2^+0.0000P] where P=(Fo^2^+2Fc^2^)/3'
_refine_ls_weighting_scheme calc
_refine_ls_wR_factor_gt 0.2226
_refine_ls_wR_factor_ref 0.2568
_reflns_number_gt 4514
_reflns_number_total 6166
_reflns_threshold_expression >2sigma(I)
_cod_data_source_file ic503040f_si_002.cif
_cod_data_source_block HF974_at_250K_is_1_in_manuscript
_cod_depositor_comments 'Adding full bibliography for 4342591--4342596.cif.'
_cod_original_cell_volume 1514.90(12)
_cod_original_sg_symbol_H-M P-1
_cod_database_code 4342592

loop_
_symmetry_equiv_pos_as_xyz
'x, y, z'
'-x, -y, -z'

loop_
_atom_site_label
_atom_site_type_symbol
_atom_site_fract_x
_atom_site_fract_y
_atom_site_fract_z
_atom_site_U_iso_or_equiv
_atom_site_adp_type
_atom_site_occupancy
_atom_site_symmetry_multiplicity
_atom_site_calc_flag
_atom_site_refinement_flags
_atom_site_disorder_assembly
_atom_site_disorder_group
Fe1 Fe 0.0000 0.0000 0.5000 0.0272(2) Uani 1 2 d S . .
C1 C 0.3726(5) 0.0231(4) 0.4021(3) 0.0444(9) Uani 1 1 d . . .
H1 H 0.4074 -0.0593 0.4278 0.053 Uiso 1 1 calc R . .
C2 C 0.4981(5) 0.0824(5) 0.3520(3) 0.0479(10) Uani 1 1 d . . .
H2 H 0.6142 0.0404 0.3437 0.057 Uiso 1 1 calc R . .
C3 C 0.4475(5) 0.2055(4) 0.3145(2) 0.0408(8) Uani 1 1 d . . .
H3 H 0.5298 0.2477 0.2806 0.049 Uiso 1 1 calc R . .
C4 C 0.2726(5) 0.2661(4) 0.3276(2) 0.0352(8) Uani 1 1 d . . .
H4 H 0.2362 0.3492 0.3030 0.042 Uiso 1 1 calc R . .
C5 C 0.1550(4) 0.1993(3) 0.37819(18) 0.0260(6) Uani 1 1 d . . .
C6 C -0.0361(4) 0.2474(3) 0.39800(18) 0.0261(6) Uani 1 1 d . . .
C7 C -0.3064(4) 0.3505(3) 0.40598(18) 0.0286(7) Uani 1 1 d . . .
C8 C -0.4651(4) 0.4488(4) 0.3933(2) 0.0325(7) Uani 1 1 d . . .
C9 C -0.6128(5) 0.4518(5) 0.4442(3) 0.0489(10) Uani 1 1 d . . .
H9 H -0.6162 0.3918 0.4859 0.059 Uiso 1 1 calc R . .
C10 C -0.7560(6) 0.5478(7) 0.4308(3) 0.0652(16) Uani 1 1 d . . .
H10 H -0.8574 0.5538 0.4640 0.078 Uiso 1 1 calc R . .
C11 C -0.7481(6) 0.6327(6) 0.3693(4) 0.0621(15) Uani 1 1 d . . .
H11 H -0.8432 0.6979 0.3601 0.075 Uiso 1 1 calc R . .
C12 C -0.5967(6) 0.6211(5) 0.3206(3) 0.0538(12) Uani 1 1 d . . .
H12 H -0.5925 0.6787 0.2781 0.065 Uiso 1 1 calc R . .
C13 C -0.1189(5) 0.4478(4) 0.2513(2) 0.0343(7) Uani 1 1 d . . .
C14 C -0.0820(6) 0.5681(4) 0.1977(2) 0.0442(9) Uani 1 1 d . . .
H14A H -0.1387 0.6468 0.2160 0.053 Uiso 1 1 calc R . .
H14B H -0.1338 0.5658 0.1568 0.053 Uiso 1 1 calc R . .
C15 C 0.1185(7) 0.5762(5) 0.1767(2) 0.0465(10) Uani 1 1 d . . .
H15A H 0.1348 0.6582 0.1443 0.056 Uiso 1 1 calc R . .
H15B H 0.1690 0.5794 0.2177 0.056 Uiso 1 1 calc R . .
C16 C 0.2209(7) 0.4613(5) 0.1434(2) 0.0471(10) Uani 1 1 d . . .
H16A H 0.2015 0.3790 0.1751 0.057 Uiso 1 1 calc R . .
H16B H 0.1737 0.4599 0.1014 0.057 Uiso 1 1 calc R . .
C17 C 0.4192(7) 0.4686(5) 0.1255(3) 0.0506(11) Uani 1 1 d . . .
H17A H 0.4661 0.4686 0.1677 0.061 Uiso 1 1 calc R . .
H17B H 0.4379 0.5518 0.0947 0.061 Uiso 1 1 calc R . .
C18 C 0.5241(7) 0.3560(5) 0.0910(3) 0.0555(12) Uani 1 1 d . . .
H18A H 0.5110 0.2730 0.1229 0.067 Uiso 1 1 calc R . .
H18B H 0.4728 0.3527 0.0502 0.067 Uiso 1 1 calc R . .
C19 C 0.7202(7) 0.3677(5) 0.0696(3) 0.0525(11) Uani 1 1 d . . .
H19A H 0.7719 0.3686 0.1107 0.063 Uiso 1 1 calc R . .
H19B H 0.7330 0.4519 0.0388 0.063 Uiso 1 1 calc R . .
C20 C 0.8258(7) 0.2575(5) 0.0333(3) 0.0544(11) Uani 1 1 d . . .
H20A H 0.8140 0.1734 0.0643 0.065 Uiso 1 1 calc R . .
H20B H 0.7736 0.2561 -0.0076 0.065 Uiso 1 1 calc R . .
C21 C 1.0220(7) 0.2702(5) 0.0113(3) 0.0542(11) Uani 1 1 d . . .
H21A H 1.0757 0.2655 0.0526 0.065 Uiso 1 1 calc R . .
H21B H 1.0336 0.3570 -0.0169 0.065 Uiso 1 1 calc R . .
C22 C 1.1263(7) 0.1659(5) -0.0293(3) 0.0554(12) Uani 1 1 d . . .
H22A H 1.1186 0.0793 -0.0004 0.067 Uiso 1 1 calc R . .
H22B H 1.0698 0.1682 -0.0696 0.067 Uiso 1 1 calc R . .
C23 C 1.3191(7) 0.1818(5) -0.0534(3) 0.0548(12) Uani 1 1 d . . .
H23A H 1.3788 0.1698 -0.0130 0.066 Uiso 1 1 calc R . .
H23B H 1.3275 0.2715 -0.0782 0.066 Uiso 1 1 calc R . .
C24 C 1.4160(7) 0.0867(6) -0.0998(4) 0.0648(14) Uani 1 1 d . B .
H24A H 1.4134 -0.0030 -0.0741 0.078 Uiso 1 1 calc R . .
H24B H 1.3527 0.0952 -0.1390 0.078 Uiso 1 1 calc R . .
C25 C 1.6058(8) 0.1074(6) -0.1268(4) 0.0734(17) Uani 1 1 d . . .
H25A H 1.6073 0.1977 -0.1519 0.088 Uiso 1 1 calc R A 1
H25B H 1.6680 0.0990 -0.0874 0.088 Uiso 1 1 calc R A 1
C26A C 1.7053(13) 0.0196(10) -0.1719(6) 0.098(2) Uiso 0.60 1 d P B 1
H26A H 1.6499 0.0306 -0.2134 0.118 Uiso 0.60 1 calc PR B 1
H26B H 1.7036 -0.0715 -0.1483 0.118 Uiso 0.60 1 calc PR B 1
C27A C 1.8991(16) 0.0497(12) -0.1925(7) 0.072(3) Uiso 0.60 1 d P B 1
H27A H 1.9008 0.1400 -0.2175 0.086 Uiso 0.60 1 calc PR B 1
H27B H 1.9530 0.0418 -0.1510 0.086 Uiso 0.60 1 calc PR B 1
C28A C 2.007(2) -0.0454(16) -0.2380(9) 0.098(4) Uiso 0.60 1 d P B 1
H28A H 2.1279 -0.0268 -0.2492 0.147 Uiso 0.60 1 calc PR B 1
H28B H 1.9562 -0.0348 -0.2800 0.147 Uiso 0.60 1 calc PR B 1
H28C H 2.0034 -0.1348 -0.2134 0.147 Uiso 0.60 1 calc PR B 1
C26B C 1.7053(13) 0.0196(10) -0.1719(6) 0.098(2) Uiso 0.40 1 d P B 2
H26C H 1.6140 -0.0102 -0.1911 0.118 Uiso 0.40 1 calc PR B 2
H26D H 1.7512 -0.0568 -0.1402 0.118 Uiso 0.40 1 calc PR B 2
C27B C 1.869(3) 0.038(3) -0.2374(14) 0.099(6) Uiso 0.40 1 d P B 2
H27C H 1.8685 -0.0181 -0.2711 0.119 Uiso 0.40 1 calc PR B 2
H27D H 1.8723 0.1291 -0.2603 0.119 Uiso 0.40 1 calc PR B 2
C28B C 2.018(4) -0.013(3) -0.1915(17) 0.113(7) Uiso 0.40 1 d P B 2
H28D H 2.1322 -0.0084 -0.2199 0.169 Uiso 0.40 1 calc PR B 2
H28E H 2.0073 -0.1034 -0.1697 0.169 Uiso 0.40 1 calc PR B 2
H28F H 2.0056 0.0407 -0.1566 0.169 Uiso 0.40 1 calc PR B 2
N1 N 0.2033(4) 0.0781(3) 0.41569(17) 0.0318(6) Uani 1 1 d . . .
N2 N -0.1361(4) 0.1783(3) 0.44769(16) 0.0302(6) Uani 1 1 d . . .
N3 N -0.3080(4) 0.2438(3) 0.45368(17) 0.0337(6) Uani 1 1 d . . .
N4 N -0.4555(4) 0.5297(4) 0.3321(2) 0.0410(8) Uani 1 1 d . . .
N5 N -0.1358(4) 0.3576(3) 0.37043(15) 0.0258(5) Uani 1 1 d . . .
N6 N -0.0779(4) 0.4554(3) 0.31590(16) 0.0280(6) Uani 1 1 d . . .
H6A H -0.0178 0.5191 0.3219 0.034 Uiso 1 1 d . . .
O1 O -0.1672(5) 0.3491(3) 0.24129(17) 0.0520(8) Uani 1 1 d . . .
N7 N -0.0874(5) -0.1140(3) 0.43589(19) 0.0412(7) Uani 1 1 d . . .
C29 C -0.1497(5) -0.1742(4) 0.4103(2) 0.0369(8) Uani 1 1 d . . .
S1 S -0.24994(14) -0.26138(11) 0.37143(7) 0.0518(3) Uani 1 1 d . . .

loop_
_atom_site_aniso_label
_atom_site_aniso_U_11
_atom_site_aniso_U_22
_atom_site_aniso_U_33
_atom_site_aniso_U_23
_atom_site_aniso_U_13
_atom_site_aniso_U_12
Fe1 0.0249(4) 0.0271(4) 0.0298(4) -0.0048(3) -0.0071(3) -0.0012(3)
C1 0.0275(19) 0.044(2) 0.054(2) -0.0025(17) -0.0066(17) 0.0102(15)
C2 0.0239(18) 0.050(2) 0.063(3) -0.009(2) -0.0051(18) 0.0112(16)
C3 0.0217(17) 0.047(2) 0.052(2) -0.0082(17) -0.0015(16) -0.0042(15)
C4 0.0249(17) 0.0335(17) 0.045(2) -0.0027(14) -0.0038(15) -0.0045(13)
C5 0.0184(14) 0.0283(15) 0.0325(15) -0.0086(12) -0.0061(12) -0.0005(11)
C6 0.0175(14) 0.0298(15) 0.0314(15) -0.0067(12) -0.0048(12) -0.0008(11)
C7 0.0194(15) 0.0348(16) 0.0327(16) -0.0091(12) -0.0060(13) -0.0005(12)
C8 0.0187(15) 0.0396(18) 0.0439(19) -0.0164(14) -0.0109(14) 0.0009(13)
C9 0.0244(19) 0.072(3) 0.051(2) -0.021(2) -0.0035(17) 0.0037(18)
C10 0.026(2) 0.099(4) 0.075(4) -0.043(3) -0.006(2) 0.012(2)
C11 0.030(2) 0.067(3) 0.094(4) -0.031(3) -0.029(3) 0.023(2)
C12 0.031(2) 0.052(3) 0.079(3) -0.009(2) -0.026(2) 0.0086(18)
C13 0.0304(18) 0.0397(19) 0.0328(17) -0.0037(14) -0.0072(14) -0.0049(14)
C14 0.047(2) 0.045(2) 0.039(2) 0.0028(16) -0.0086(18) -0.0096(17)
C15 0.053(3) 0.046(2) 0.041(2) -0.0027(17) -0.0047(19) -0.0179(19)
C16 0.054(3) 0.048(2) 0.043(2) -0.0100(17) 0.0001(19) -0.021(2)
C17 0.055(3) 0.054(3) 0.047(2) -0.0115(19) -0.004(2) -0.021(2)
C18 0.053(3) 0.060(3) 0.057(3) -0.017(2) 0.004(2) -0.021(2)
C19 0.052(3) 0.059(3) 0.052(2) -0.017(2) -0.003(2) -0.022(2)
C20 0.056(3) 0.054(3) 0.060(3) -0.018(2) -0.006(2) -0.019(2)
C21 0.052(3) 0.055(3) 0.062(3) -0.017(2) -0.010(2) -0.016(2)
C22 0.051(3) 0.053(3) 0.068(3) -0.015(2) -0.014(2) -0.014(2)
C23 0.049(3) 0.050(3) 0.069(3) -0.008(2) -0.015(2) -0.014(2)
C24 0.047(3) 0.060(3) 0.092(4) -0.024(3) -0.004(3) -0.013(2)
C25 0.046(3) 0.065(3) 0.103(5) 0.002(3) -0.008(3) -0.013(2)
N1 0.0248(14) 0.0320(14) 0.0361(15) -0.0028(11) -0.0072(12) 0.0024(11)
N2 0.0202(13) 0.0364(15) 0.0332(14) -0.0048(11) -0.0055(11) -0.0012(11)
N3 0.0228(14) 0.0384(16) 0.0385(16) -0.0091(12) -0.0020(12) 0.0005(11)
N4 0.0258(16) 0.0418(18) 0.056(2) -0.0081(15) -0.0159(15) 0.0052(13)
N5 0.0172(12) 0.0291(13) 0.0303(13) -0.0062(10) -0.0031(10) 0.0003(10)
N6 0.0238(13) 0.0280(13) 0.0314(14) -0.0010(10) -0.0080(11) -0.0018(10)
O1 0.068(2) 0.0532(18) 0.0444(16) -0.0134(13) -0.0087(15) -0.0289(16)
N7 0.0435(18) 0.0392(17) 0.0433(18) -0.0146(14) -0.0103(15) 0.0010(14)
C29 0.0237(17) 0.0361(18) 0.047(2) -0.0040(15) -0.0047(15) 0.0038(13)
S1 0.0368(6) 0.0498(6) 0.0796(8) -0.0344(6) -0.0190(5) 0.0030(4)

loop_
_atom_type_symbol
_atom_type_description
_atom_type_scat_dispersion_real
_atom_type_scat_dispersion_imag
_atom_type_scat_source
Fe Fe -1.1336 3.1974 'International Tables Vol C Tables 4.2.6.8 and 6.1.1.4'
C C 0.0181 0.0091 'International Tables Vol C Tables 4.2.6.8 and 6.1.1.4'
N N 0.0311 0.0180 'International Tables Vol C Tables 4.2.6.8 and 6.1.1.4'
O O 0.0492 0.0322 'International Tables Vol C Tables 4.2.6.8 and 6.1.1.4'
S S 0.3331 0.5567 'International Tables Vol C Tables 4.2.6.8 and 6.1.1.4'
H H 0.0000 0.0000 'International Tables Vol C Tables 4.2.6.8 and 6.1.1.4'

loop_
_geom_angle_atom_site_label_1
_geom_angle_atom_site_label_2
_geom_angle_atom_site_label_3
_geom_angle
_geom_angle_site_symmetry_1
_geom_angle_site_symmetry_3
N2 Fe1 N2 180.00(14) 2_556 .
N2 Fe1 N7 89.52(12) 2_556 .
N2 Fe1 N7 90.48(12) . .
N2 Fe1 N7 90.48(12) 2_556 2_556
N2 Fe1 N7 89.52(12) . 2_556
N7 Fe1 N7 179.999(1) . 2_556
N2 Fe1 N1 75.64(11) 2_556 2_556
N2 Fe1 N1 104.36(11) . 2_556
N7 Fe1 N1 87.38(13) . 2_556
N7 Fe1 N1 92.63(13) 2_556 2_556
N2 Fe1 N1 104.36(11) 2_556 .
N2 Fe1 N1 75.64(11) . .
N7 Fe1 N1 92.63(13) . .
N7 Fe1 N1 87.37(13) 2_556 .
N1 Fe1 N1 180.0 2_556 .
N1 C1 C2 123.4(4) . .
C1 C2 C3 118.5(4) . .
C2 C3 C4 119.7(4) . .
C5 C4 C3 118.1(4) . .
N1 C5 C4 122.8(3) . .
N1 C5 C6 111.8(3) . .
C4 C5 C6 125.4(3) . .
N2 C6 N5 109.3(3) . .
N2 C6 C5 121.0(3) . .
N5 C6 C5 129.7(3) . .
N3 C7 N5 109.7(3) . .
N3 C7 C8 124.5(3) . .
N5 C7 C8 125.8(3) . .
N4 C8 C9 123.7(4) . .
N4 C8 C7 116.9(3) . .
C9 C8 C7 119.4(4) . .
C8 C9 C10 117.4(5) . .
C11 C10 C9 120.0(5) . .
C10 C11 C12 119.0(4) . .
N4 C12 C11 122.5(5) . .
O1 C13 N6 121.2(4) . .
O1 C13 C14 126.0(4) . .
N6 C13 C14 112.6(3) . .
C13 C14 C15 112.0(4) . .
C16 C15 C14 114.2(4) . .
C17 C16 C15 113.3(4) . .
C16 C17 C18 114.3(4) . .
C19 C18 C17 114.1(4) . .
C18 C19 C20 114.6(4) . .
C21 C20 C19 114.5(4) . .
C20 C21 C22 114.9(4) . .
C23 C22 C21 114.8(4) . .
C22 C23 C24 114.2(4) . .
C25 C24 C23 114.1(5) . .
C26A C25 C24 116.6(6) . .
C25 C26A C27A 110.2(8) . .
C28A C27A C26A 110.6(10) . .
C1 N1 C5 117.6(3) . .
C1 N1 Fe1 126.1(3) . .
C5 N1 Fe1 116.1(2) . .
C6 N2 N3 108.8(3) . .
C6 N2 Fe1 115.1(2) . .
N3 N2 Fe1 136.1(2) . .
C7 N3 N2 106.5(3) . .
C8 N4 C12 117.5(4) . .
C6 N5 C7 105.7(3) . .
C6 N5 N6 126.6(3) . .
C7 N5 N6 127.7(3) . .
N5 N6 C13 115.3(3) . .
C29 N7 Fe1 170.6(4) . .
N7 C29 S1 178.0(4) . .

loop_
_geom_bond_atom_site_label_1
_geom_bond_atom_site_label_2
_geom_bond_distance
_geom_bond_site_symmetry_2
Fe1 N2 2.145(3) 2_556
Fe1 N2 2.145(3) .
Fe1 N7 2.152(3) .
Fe1 N7 2.152(3) 2_556
Fe1 N1 2.198(3) 2_556
Fe1 N1 2.198(3) .
C1 N1 1.337(5) .
C1 C2 1.379(7) .
C2 C3 1.380(6) .
C3 C4 1.393(5) .
C4 C5 1.380(5) .
C5 N1 1.361(4) .
C5 C6 1.483(4) .
C6 N2 1.305(5) .
C6 N5 1.348(4) .
C7 N3 1.306(5) .
C7 N5 1.379(5) .
C7 C8 1.483(5) .
C8 N4 1.329(6) .
C8 C9 1.381(6) .
C9 C10 1.386(7) .
C10 C11 1.353(10) .
C11 C12 1.381(9) .
C12 N4 1.342(5) .
C13 O1 1.208(5) .
C13 N6 1.393(5) .
C13 C14 1.500(5) .
C14 C15 1.533(6) .
C15 C16 1.521(7) .
C16 C17 1.511(7) .
C17 C18 1.521(7) .
C18 C19 1.508(7) .
C19 C20 1.523(7) .
C20 C21 1.511(7) .
C21 C22 1.522(7) .
C22 C23 1.498(7) .
C23 C24 1.507(8) .
C24 C25 1.495(8) .
C25 C26A 1.443(12) .
C26A C27A 1.537(15) .
C27A C28A 1.52(2) .
C27B C28B 1.55(4) .
N2 N3 1.382(4) .
N5 N6 1.391(4) .
N7 C29 1.088(5) .
C29 S1 1.650(4) .
